data_4063989
loop_
_publ_author_name
'Pinkas, Ji\<r\'i'
'C\'isa\<rov\'a, Ivana'
'Hor\'a\<cek, Michal'
'Kubi\<sta, Ji\<r\'i'
'Mach, Karel'

_publ_section_title
;
 Reactions of Hydrogen Sulfide with Singly and Doubly Tucked-in
 Titanocenes
;
_journal_issue 5
_journal_name_full Organometallics
_journal_page_first 1034
_journal_paper_doi 10.1021/om1010726
_journal_volume 30
_journal_year 2011
_chemical_compound_source 'synthesized by the authors'
_chemical_formula_moiety 'C48 H80 S Si4 Ti2'
_chemical_formula_sum 'C48 H80 S Si4 Ti2'
_chemical_formula_weight 897.34
_chemical_name_systematic
; 
 ? 
;
_space_group_IT_number 13
_symmetry_cell_setting monoclinic
_symmetry_space_group_name_Hall '-P 2yc'
_symmetry_space_group_name_H-M 'P 1 2/c 1'
_atom_sites_solution_hydrogens difmap
_atom_sites_solution_primary direct
_atom_sites_solution_secondary difmap
_audit_creation_method SHELXL-97
_cell_angle_alpha 90.00
_cell_angle_beta 105.4406(12)
_cell_angle_gamma 90.00
_cell_formula_units_Z 2
_cell_length_a 15.3645(3)
_cell_length_b 11.4025(2)
_cell_length_c 14.6185(3)
_cell_measurement_reflns_used 5795
_cell_measurement_temperature 150(2)
_cell_measurement_theta_max 27.5
_cell_measurement_theta_min 1
_cell_volume 2468.63(8)
_computing_cell_refinement 'COLLECT and DENZO'
_computing_data_collection 'COLLECT (Hooft, 1998) and DENZO (Otwinowski & Minor, 1997)'
_computing_data_reduction 'COLLECT and DENZO'
_computing_structure_refinement 'SHELXL-97 (Sheldrick, 1997)'
_computing_structure_solution 'SIR92 (Altomare et al., 1994)'
_diffrn_ambient_temperature 150(2)
_diffrn_detector_area_resol_mean 9.091
_diffrn_measured_fraction_theta_full 1.000
_diffrn_measured_fraction_theta_max 1.000
_diffrn_measurement_device_type 'Nonius KappaCCD area detector'
_diffrn_measurement_method '\f and \w scans to fill the Ewald sphere'
_diffrn_radiation_monochromator graphite
_diffrn_radiation_source 'fine-focus sealed tube'
_diffrn_radiation_type MoK\a
_diffrn_radiation_wavelength 0.71073
_diffrn_reflns_av_R_equivalents 0.028
_diffrn_reflns_av_sigmaI/netI 0.0273
_diffrn_reflns_limit_h_max 19
_diffrn_reflns_limit_h_min -19
_diffrn_reflns_limit_k_max 14
_diffrn_reflns_limit_k_min -14
_diffrn_reflns_limit_l_max 18
_diffrn_reflns_limit_l_min -18
_diffrn_reflns_number 29577
_diffrn_reflns_theta_full 27.48
_diffrn_reflns_theta_max 27.48
_diffrn_reflns_theta_min 1.37
_diffrn_standards_number 0
_exptl_absorpt_coefficient_mu 0.494
_exptl_absorpt_correction_type none
_exptl_crystal_colour 'deep gren'
_exptl_crystal_density_diffrn 1.207
_exptl_crystal_density_method 'not measured'
_exptl_crystal_description prism
_exptl_crystal_F_000 968
_exptl_crystal_size_max 0.4
_exptl_crystal_size_mid 0.4
_exptl_crystal_size_min 0.3
_refine_diff_density_max 0.328
_refine_diff_density_min -0.279
_refine_diff_density_rms 0.051
_refine_ls_extinction_method none
_refine_ls_goodness_of_fit_ref 1.044
_refine_ls_hydrogen_treatment constr
_refine_ls_matrix_type full
_refine_ls_number_parameters 261
_refine_ls_number_reflns 5661
_refine_ls_number_restraints 0
_refine_ls_restrained_S_all 1.044
_refine_ls_R_factor_all 0.0399
_refine_ls_R_factor_gt 0.0311
_refine_ls_shift/su_max 0.000
_refine_ls_shift/su_mean 0.000
_refine_ls_structure_factor_coef Fsqd
_refine_ls_weighting_details 'calc w=1/[\s^2^(Fo^2^)+(0.0465P)^2^+0.9226P] where P=(Fo^2^+2Fc^2^)/3'
_refine_ls_weighting_scheme calc
_refine_ls_wR_factor_gt 0.0842
_refine_ls_wR_factor_ref 0.0884
_reflns_number_gt 4759
_reflns_number_total 5661
_reflns_threshold_expression >2sigma(I)
_cod_data_source_file om1010726_si_002.cif
_cod_data_source_block structure_12_ansc2h2sans-mach
_cod_original_sg_symbol_H-M 'P 2/c'
_cod_database_code 4063989

loop_
_symmetry_equiv_pos_as_xyz
'x, y, z'
'-x, y, -z+1/2'
'-x, -y, -z'
'x, -y, z-1/2'

loop_
_atom_site_label
_atom_site_type_symbol
_atom_site_fract_x
_atom_site_fract_y
_atom_site_fract_z
_atom_site_U_iso_or_equiv
_atom_site_adp_type
_atom_site_occupancy
_atom_site_symmetry_multiplicity
_atom_site_calc_flag
_atom_site_refinement_flags
Ti1 Ti 0.339953(17) 0.22692(2) 0.223327(18) 0.01610(8) Uani 1 1 d .
S1 S 0.5000 0.24528(5) 0.2500 0.01899(12) Uani 1 2 d S
Si1 Si 0.11093(3) 0.22142(4) 0.00498(3) 0.02021(10) Uani 1 1 d .
Si2 Si 0.21335(3) 0.51130(4) 0.15770(3) 0.02315(11) Uani 1 1 d .
C1 C 0.30051(10) 0.16345(13) 0.05981(11) 0.0215(3) Uani 1 1 d .
C2 C 0.35914(11) 0.07712(14) 0.11207(12) 0.0248(3) Uani 1 1 d .
C3 C 0.31573(11) 0.02408(13) 0.17592(12) 0.0259(3) Uani 1 1 d .
C4 C 0.22837(11) 0.07282(13) 0.15915(11) 0.0220(3) Uani 1 1 d .
C5 C 0.21722(10) 0.16132(13) 0.08746(10) 0.0195(3) Uani 1 1 d .
C6 C 0.31944(12) 0.23577(17) -0.01924(12) 0.0317(4) Uani 1 1 d .
H6A H 0.3333 0.3166 0.0026 0.048 Uiso 1 1 calc R
H6B H 0.2662 0.2353 -0.0740 0.048 Uiso 1 1 calc R
H6C H 0.3711 0.2024 -0.0377 0.048 Uiso 1 1 calc R
C7 C 0.44471(11) 0.03459(16) 0.09177(14) 0.0351(4) Uani 1 1 d .
H7A H 0.4409 0.0461 0.0244 0.053 Uiso 1 1 calc R
H7B H 0.4529 -0.0490 0.1073 0.053 Uiso 1 1 calc R
H7C H 0.4961 0.0789 0.1304 0.053 Uiso 1 1 calc R
C8 C 0.34943(14) -0.08063(15) 0.23807(15) 0.0411(5) Uani 1 1 d .
H8A H 0.3368 -0.0696 0.2998 0.062 Uiso 1 1 calc R
H8B H 0.4147 -0.0889 0.2472 0.062 Uiso 1 1 calc R
H8C H 0.3188 -0.1515 0.2077 0.062 Uiso 1 1 calc R
C9 C 0.15686(12) 0.01914(15) 0.19898(13) 0.0319(4) Uani 1 1 d .
H9A H 0.1365 -0.0549 0.1663 0.048 Uiso 1 1 calc R
H9B H 0.1056 0.0731 0.1897 0.048 Uiso 1 1 calc R
H9C H 0.1819 0.0042 0.2669 0.048 Uiso 1 1 calc R
C10 C 0.35432(10) 0.40784(13) 0.31313(11) 0.0216(3) Uani 1 1 d .
C11 C 0.36570(10) 0.31712(14) 0.38094(11) 0.0227(3) Uani 1 1 d .
C12 C 0.28429(11) 0.25234(14) 0.36326(11) 0.0223(3) Uani 1 1 d .
C13 C 0.22174(10) 0.30587(13) 0.28565(10) 0.0200(3) Uani 1 1 d .
C14 C 0.26557(10) 0.39975(13) 0.24963(10) 0.0194(3) Uani 1 1 d .
C15 C 0.42168(12) 0.50465(15) 0.31828(13) 0.0315(4) Uani 1 1 d .
H15A H 0.4123 0.5654 0.3621 0.047 Uiso 1 1 calc R
H15B H 0.4137 0.5388 0.2550 0.047 Uiso 1 1 calc R
H15C H 0.4829 0.4730 0.3410 0.047 Uiso 1 1 calc R
C16 C 0.44656(12) 0.30207(18) 0.46348(12) 0.0328(4) Uani 1 1 d .
H16A H 0.5015 0.3084 0.4418 0.049 Uiso 1 1 calc R
H16B H 0.4445 0.2247 0.4921 0.049 Uiso 1 1 calc R
H16C H 0.4468 0.3632 0.5107 0.049 Uiso 1 1 calc R
C17 C 0.26589(13) 0.15603(16) 0.42622(12) 0.0316(4) Uani 1 1 d .
H17A H 0.2020 0.1341 0.4056 0.047 Uiso 1 1 calc R
H17B H 0.2805 0.1837 0.4920 0.047 Uiso 1 1 calc R
H17C H 0.3032 0.0876 0.4220 0.047 Uiso 1 1 calc R
C18 C 0.12127(11) 0.28873(15) 0.26256(12) 0.0268(3) Uani 1 1 d .
H18A H 0.1080 0.2142 0.2893 0.040 Uiso 1 1 calc R
H18B H 0.0961 0.2876 0.1935 0.040 Uiso 1 1 calc R
H18C H 0.0942 0.3532 0.2897 0.040 Uiso 1 1 calc R
C19 C 0.11440(12) 0.38361(14) -0.01529(11) 0.0270(3) Uani 1 1 d .
H19A H 0.1714 0.4012 -0.0320 0.032 Uiso 1 1 calc R
H19B H 0.0643 0.4030 -0.0715 0.032 Uiso 1 1 calc R
C20 C 0.10807(11) 0.46764(14) 0.06532(11) 0.0266(3) Uani 1 1 d .
H20A H 0.0667 0.4315 0.0988 0.032 Uiso 1 1 calc R
H20B H 0.0787 0.5405 0.0354 0.032 Uiso 1 1 calc R
C21 C 0.09691(12) 0.14679(15) -0.11247(11) 0.0284(4) Uani 1 1 d .
H21A H 0.1457 0.1711 -0.1400 0.043 Uiso 1 1 calc R
H21B H 0.0386 0.1687 -0.1554 0.043 Uiso 1 1 calc R
H21C H 0.0992 0.0616 -0.1033 0.043 Uiso 1 1 calc R
C22 C 0.00112(11) 0.18478(17) 0.03276(13) 0.0318(4) Uani 1 1 d .
H22A H -0.0032 0.0997 0.0401 0.048 Uiso 1 1 calc R
H22B H -0.0494 0.2118 -0.0192 0.048 Uiso 1 1 calc R
H22C H -0.0012 0.2238 0.0918 0.048 Uiso 1 1 calc R
C23 C 0.29460(14) 0.56293(18) 0.09027(14) 0.0418(5) Uani 1 1 d .
H23A H 0.3331 0.6249 0.1263 0.063 Uiso 1 1 calc R
H23B H 0.2608 0.5937 0.0284 0.063 Uiso 1 1 calc R
H23C H 0.3323 0.4971 0.0809 0.063 Uiso 1 1 calc R
C24 C 0.17935(14) 0.63835(16) 0.22207(14) 0.0407(5) Uani 1 1 d .
H24A H 0.1335 0.6127 0.2533 0.061 Uiso 1 1 calc R
H24B H 0.1545 0.7009 0.1767 0.061 Uiso 1 1 calc R
H24C H 0.2323 0.6678 0.2699 0.061 Uiso 1 1 calc R

loop_
_atom_site_aniso_label
_atom_site_aniso_U_11
_atom_site_aniso_U_22
_atom_site_aniso_U_33
_atom_site_aniso_U_23
_atom_site_aniso_U_13
_atom_site_aniso_U_12
Ti1 0.01451(14) 0.01794(14) 0.01601(14) -0.00112(9) 0.00433(10) 0.00013(9)
S1 0.0153(3) 0.0221(2) 0.0200(3) 0.000 0.0055(2) 0.000
Si1 0.0172(2) 0.0237(2) 0.0190(2) -0.00270(16) 0.00361(16) 0.00052(16)
Si2 0.0264(2) 0.0188(2) 0.0235(2) -0.00020(16) 0.00521(18) 0.00107(17)
C1 0.0195(8) 0.0261(8) 0.0193(7) -0.0061(6) 0.0058(6) -0.0017(6)
C2 0.0202(8) 0.0254(8) 0.0267(8) -0.0111(6) 0.0027(6) 0.0010(6)
C3 0.0266(8) 0.0180(7) 0.0285(8) -0.0042(6) -0.0009(7) -0.0004(6)
C4 0.0224(8) 0.0204(7) 0.0212(7) -0.0026(6) 0.0026(6) -0.0040(6)
C5 0.0196(7) 0.0204(7) 0.0183(7) -0.0029(6) 0.0046(6) -0.0017(6)
C6 0.0236(9) 0.0506(11) 0.0229(8) 0.0002(7) 0.0098(7) -0.0022(8)
C7 0.0224(9) 0.0388(10) 0.0414(10) -0.0185(8) 0.0037(8) 0.0054(7)
C8 0.0400(11) 0.0225(9) 0.0511(12) 0.0042(8) -0.0048(9) 0.0015(8)
C9 0.0341(10) 0.0302(9) 0.0316(9) 0.0039(7) 0.0089(8) -0.0099(7)
C10 0.0194(8) 0.0237(7) 0.0223(7) -0.0080(6) 0.0066(6) 0.0000(6)
C11 0.0193(8) 0.0303(8) 0.0180(7) -0.0061(6) 0.0039(6) 0.0040(6)
C12 0.0221(8) 0.0279(8) 0.0182(7) -0.0012(6) 0.0075(6) 0.0023(6)
C13 0.0181(7) 0.0237(7) 0.0194(7) -0.0021(6) 0.0073(6) 0.0005(6)
C14 0.0175(7) 0.0210(7) 0.0205(7) -0.0033(6) 0.0065(6) 0.0008(6)
C15 0.0254(9) 0.0296(9) 0.0403(10) -0.0132(7) 0.0103(8) -0.0059(7)
C16 0.0254(9) 0.0491(11) 0.0207(8) -0.0073(7) 0.0008(7) 0.0070(8)
C17 0.0354(10) 0.0359(9) 0.0240(8) 0.0062(7) 0.0088(7) 0.0016(8)
C18 0.0182(8) 0.0358(9) 0.0271(8) 0.0006(7) 0.0070(7) -0.0020(7)
C19 0.0295(9) 0.0273(8) 0.0209(8) -0.0004(6) 0.0012(7) 0.0039(7)
C20 0.0281(9) 0.0227(8) 0.0259(8) 0.0004(6) 0.0019(7) 0.0070(6)
C21 0.0287(9) 0.0323(9) 0.0230(8) -0.0058(7) 0.0047(7) -0.0022(7)
C22 0.0207(8) 0.0442(10) 0.0303(9) -0.0066(8) 0.0066(7) -0.0022(7)
C23 0.0466(12) 0.0422(11) 0.0369(10) 0.0082(9) 0.0118(9) -0.0117(9)
C24 0.0492(12) 0.0268(9) 0.0399(10) -0.0083(8) 0.0012(9) 0.0093(8)

loop_
_atom_type_symbol
_atom_type_description
_atom_type_scat_dispersion_real
_atom_type_scat_dispersion_imag
_atom_type_scat_source
C C 0.0033 0.0016 'International Tables Vol C Tables 4.2.6.8 and 6.1.1.4'
H H 0.0000 0.0000 'International Tables Vol C Tables 4.2.6.8 and 6.1.1.4'
Si Si 0.0817 0.0704 'International Tables Vol C Tables 4.2.6.8 and 6.1.1.4'
S S 0.1246 0.1234 'International Tables Vol C Tables 4.2.6.8 and 6.1.1.4'
Ti Ti 0.2776 0.4457 'International Tables Vol C Tables 4.2.6.8 and 6.1.1.4'

loop_
_geom_angle_atom_site_label_1
_geom_angle_atom_site_label_2
_geom_angle_atom_site_label_3
_geom_angle
_geom_angle_site_symmetry_1
C14 Ti1 S1 114.92(4) .
C14 Ti1 C13 35.03(5) .
S1 Ti1 C13 138.57(4) .
C14 Ti1 C3 143.33(5) .
S1 Ti1 C3 101.75(4) .
C13 Ti1 C3 113.07(6) .
C14 Ti1 C1 113.99(5) .
S1 Ti1 C1 99.41(4) .
C13 Ti1 C1 118.02(5) .
C3 Ti1 C1 56.64(5) .
C14 Ti1 C10 34.85(5) .
S1 Ti1 C10 84.02(4) .
C13 Ti1 C10 56.43(5) .
C3 Ti1 C10 162.87(6) .
C1 Ti1 C10 138.92(5) .
C14 Ti1 C2 147.80(5) .
S1 Ti1 C2 82.42(4) .
C13 Ti1 C2 138.83(5) .
C3 Ti1 C2 34.06(6) .
C1 Ti1 C2 33.92(5) .
C10 Ti1 C2 162.01(5) .
C14 Ti1 C12 58.02(5) .
S1 Ti1 C12 115.34(4) .
C13 Ti1 C12 33.94(5) .
C3 Ti1 C12 107.06(6) .
C1 Ti1 C12 144.61(5) .
C10 Ti1 C12 56.32(5) .
C2 Ti1 C12 141.09(6) .
C14 Ti1 C11 57.44(5) .
S1 Ti1 C11 84.76(4) .
C13 Ti1 C11 55.89(5) .
C3 Ti1 C11 130.10(6) .
C1 Ti1 C11 171.41(5) .
C10 Ti1 C11 33.60(5) .
C2 Ti1 C11 154.67(6) .
C12 Ti1 C11 33.64(5) .
C14 Ti1 C4 109.88(5) .
S1 Ti1 C4 134.90(4) .
C13 Ti1 C4 83.81(5) .
C3 Ti1 C4 33.68(5) .
C1 Ti1 C4 56.13(5) .
C10 Ti1 C4 140.21(5) .
C2 Ti1 C4 55.88(5) .
C12 Ti1 C4 92.32(5) .
C11 Ti1 C4 125.35(5) .
C14 Ti1 C5 94.87(5) .
S1 Ti1 C5 133.67(4) .
C13 Ti1 C5 85.76(5) .
C3 Ti1 C5 56.72(5) .
C1 Ti1 C5 34.35(5) .
C10 Ti1 C5 129.43(5) .
C2 Ti1 C5 56.64(5) .
C12 Ti1 C5 110.41(5) .
C11 Ti1 C5 141.34(5) .
C4 Ti1 C5 33.82(5) .
Ti1 S1 Ti1 169.97(3) 2_655
C19 Si1 C21 107.68(8) .
C19 Si1 C5 113.82(7) .
C21 Si1 C5 106.84(7) .
C19 Si1 C22 108.50(8) .
C21 Si1 C22 101.85(8) .
C5 Si1 C22 117.08(8) .
C14 Si2 C24 106.77(8) .
C14 Si2 C20 117.35(7) .
C24 Si2 C20 105.30(8) .
C14 Si2 C23 111.86(8) .
C24 Si2 C23 109.50(10) .
C20 Si2 C23 105.73(9) .
C2 C1 C5 108.81(13) .
C2 C1 C6 124.69(14) .
C5 C1 C6 126.18(14) .
C2 C1 Ti1 73.62(9) .
C5 C1 Ti1 74.64(8) .
C6 C1 Ti1 123.04(11) .
C1 C2 C3 107.99(14) .
C1 C2 C7 125.67(15) .
C3 C2 C7 125.54(16) .
C1 C2 Ti1 72.46(8) .
C3 C2 Ti1 72.38(9) .
C7 C2 Ti1 128.85(11) .
C4 C3 C2 108.03(14) .
C4 C3 C8 125.08(16) .
C2 C3 C8 126.04(16) .
C4 C3 Ti1 74.91(9) .
C2 C3 Ti1 73.56(9) .
C8 C3 Ti1 125.75(12) .
C3 C4 C5 109.11(13) .
C3 C4 C9 122.08(14) .
C5 C4 C9 127.80(15) .
C3 C4 Ti1 71.42(9) .
C5 C4 Ti1 73.21(8) .
C9 C4 Ti1 130.54(11) .
C4 C5 C1 105.96(13) .
C4 C5 Si1 129.78(11) .
C1 C5 Si1 119.87(11) .
C4 C5 Ti1 72.97(8) .
C1 C5 Ti1 71.01(8) .
Si1 C5 Ti1 138.90(7) .
C1 C6 H6A 109.5 .
C1 C6 H6B 109.5 .
H6A C6 H6B 109.5 .
C1 C6 H6C 109.5 .
H6A C6 H6C 109.5 .
H6B C6 H6C 109.5 .
C2 C7 H7A 109.5 .
C2 C7 H7B 109.5 .
H7A C7 H7B 109.5 .
C2 C7 H7C 109.5 .
H7A C7 H7C 109.5 .
H7B C7 H7C 109.5 .
C3 C8 H8A 109.5 .
C3 C8 H8B 109.5 .
H8A C8 H8B 109.5 .
C3 C8 H8C 109.5 .
H8A C8 H8C 109.5 .
H8B C8 H8C 109.5 .
C4 C9 H9A 109.5 .
C4 C9 H9B 109.5 .
H9A C9 H9B 109.5 .
C4 C9 H9C 109.5 .
H9A C9 H9C 109.5 .
H9B C9 H9C 109.5 .
C11 C10 C14 109.04(13) .
C11 C10 C15 123.30(15) .
C14 C10 C15 127.15(15) .
C11 C10 Ti1 74.51(9) .
C14 C10 Ti1 70.17(8) .
C15 C10 Ti1 127.97(10) .
C10 C11 C12 108.42(14) .
C10 C11 C16 124.94(15) .
C12 C11 C16 126.29(15) .
C10 C11 Ti1 71.89(8) .
C12 C11 Ti1 72.34(9) .
C16 C11 Ti1 126.95(10) .
C13 C12 C11 107.44(14) .
C13 C12 C17 127.31(15) .
C11 C12 C17 124.67(15) .
C13 C12 Ti1 72.14(8) .
C11 C12 Ti1 74.02(8) .
C17 C12 Ti1 126.24(11) .
C12 C13 C14 109.30(13) .
C12 C13 C18 124.18(14) .
C14 C13 C18 124.62(14) .
C12 C13 Ti1 73.92(8) .
C14 C13 Ti1 70.50(8) .
C18 C13 Ti1 134.30(11) .
C10 C14 C13 105.57(13) .
C10 C14 Si2 125.02(11) .
C13 C14 Si2 128.10(11) .
C10 C14 Ti1 74.98(8) .
C13 C14 Ti1 74.47(8) .
Si2 C14 Ti1 125.79(7) .
C10 C15 H15A 109.5 .
C10 C15 H15B 109.5 .
H15A C15 H15B 109.5 .
C10 C15 H15C 109.5 .
H15A C15 H15C 109.5 .
H15B C15 H15C 109.5 .
C11 C16 H16A 109.5 .
C11 C16 H16B 109.5 .
H16A C16 H16B 109.5 .
C11 C16 H16C 109.5 .
H16A C16 H16C 109.5 .
H16B C16 H16C 109.5 .
C12 C17 H17A 109.5 .
C12 C17 H17B 109.5 .
H17A C17 H17B 109.5 .
C12 C17 H17C 109.5 .
H17A C17 H17C 109.5 .
H17B C17 H17C 109.5 .
C13 C18 H18A 109.5 .
C13 C18 H18B 109.5 .
H18A C18 H18B 109.5 .
C13 C18 H18C 109.5 .
H18A C18 H18C 109.5 .
H18B C18 H18C 109.5 .
C20 C19 Si1 118.80(11) .
C20 C19 H19A 107.6 .
Si1 C19 H19A 107.6 .
C20 C19 H19B 107.6 .
Si1 C19 H19B 107.6 .
H19A C19 H19B 107.0 .
C19 C20 Si2 119.80(12) .
C19 C20 H20A 107.4 .
Si2 C20 H20A 107.4 .
C19 C20 H20B 107.4 .
Si2 C20 H20B 107.4 .
H20A C20 H20B 106.9 .
Si1 C21 H21A 109.5 .
Si1 C21 H21B 109.5 .
H21A C21 H21B 109.5 .
Si1 C21 H21C 109.5 .
H21A C21 H21C 109.5 .
H21B C21 H21C 109.5 .
Si1 C22 H22A 109.5 .
Si1 C22 H22B 109.5 .
H22A C22 H22B 109.5 .
Si1 C22 H22C 109.5 .
H22A C22 H22C 109.5 .
H22B C22 H22C 109.5 .
Si2 C23 H23A 109.5 .
Si2 C23 H23B 109.5 .
H23A C23 H23B 109.5 .
Si2 C23 H23C 109.5 .
H23A C23 H23C 109.5 .
H23B C23 H23C 109.5 .
Si2 C24 H24A 109.5 .
Si2 C24 H24B 109.5 .
H24A C24 H24B 109.5 .
Si2 C24 H24C 109.5 .
H24A C24 H24C 109.5 .
H24B C24 H24C 109.5 .

loop_
_geom_bond_atom_site_label_1
_geom_bond_atom_site_label_2
_geom_bond_distance
_geom_bond_site_symmetry_2
Ti1 C14 2.3604(14) .
Ti1 S1 2.3942(3) .
Ti1 C13 2.4126(14) .
Ti1 C3 2.4148(15) .
Ti1 C1 2.4152(15) .
Ti1 C10 2.4235(15) .
Ti1 C2 2.4301(15) .
Ti1 C12 2.4355(15) .
Ti1 C11 2.4572(15) .
Ti1 C4 2.4598(15) .
Ti1 C5 2.4630(15) .
S1 Ti1 2.3942(3) 2_655
Si1 C19 1.8759(17) .
Si1 C21 1.8765(16) .
Si1 C5 1.8819(16) .
Si1 C22 1.8845(17) .
Si2 C14 1.8690(16) .
Si2 C24 1.8759(18) .
Si2 C20 1.8774(17) .
Si2 C23 1.8794(19) .
C1 C2 1.413(2) .
C1 C5 1.441(2) .
C1 C6 1.510(2) .
C2 C3 1.419(2) .
C2 C7 1.503(2) .
C3 C4 1.413(2) .
C3 C8 1.506(2) .
C4 C5 1.432(2) .
C4 C9 1.504(2) .
C6 H6A 0.9800 .
C6 H6B 0.9800 .
C6 H6C 0.9800 .
C7 H7A 0.9800 .
C7 H7B 0.9800 .
C7 H7C 0.9800 .
C8 H8A 0.9800 .
C8 H8B 0.9800 .
C8 H8C 0.9800 .
C9 H9A 0.9800 .
C9 H9B 0.9800 .
C9 H9C 0.9800 .
C10 C11 1.411(2) .
C10 C14 1.434(2) .
C10 C15 1.501(2) .
C11 C12 1.416(2) .
C11 C16 1.494(2) .
C12 C13 1.415(2) .
C12 C17 1.507(2) .
C13 C14 1.437(2) .
C13 C18 1.502(2) .
C15 H15A 0.9800 .
C15 H15B 0.9800 .
C15 H15C 0.9800 .
C16 H16A 0.9800 .
C16 H16B 0.9800 .
C16 H16C 0.9800 .
C17 H17A 0.9800 .
C17 H17B 0.9800 .
C17 H17C 0.9800 .
C18 H18A 0.9800 .
C18 H18B 0.9800 .
C18 H18C 0.9800 .
C19 C20 1.542(2) .
C19 H19A 0.9900 .
C19 H19B 0.9900 .
C20 H20A 0.9900 .
C20 H20B 0.9900 .
C21 H21A 0.9800 .
C21 H21B 0.9800 .
C21 H21C 0.9800 .
C22 H22A 0.9800 .
C22 H22B 0.9800 .
C22 H22C 0.9800 .
C23 H23A 0.9800 .
C23 H23B 0.9800 .
C23 H23C 0.9800 .
C24 H24A 0.9800 .
C24 H24B 0.9800 .
C24 H24C 0.9800 .
